data_4505488
loop_
_publ_author_name
'Zhang, Shaowei'
'Zhao, Junwei'
'Ma, Pengtao'
'Chen, Huanni'
'Niu, Jingyang'
'Wang, Jingping'

_publ_section_title
;
 Organic--Inorganic Hybrids Based on Monovacant Keggin-type
 Silicotungstates and 3d-4f Heterometals
;
_journal_issue 3
_journal_name_full 'Crystal Growth &amp; Design'
_journal_page_first 1263
_journal_paper_doi 10.1021/cg2012759
_journal_volume 12
_journal_year 2012
_chemical_formula_sum 'C28 H161 Cu5 K N28 O173 Si4 Tb2 W44'
_chemical_formula_weight 12535.13
_chemical_name_systematic
;

 ?

;
_space_group_IT_number 14
_symmetry_cell_setting monoclinic
_symmetry_space_group_name_Hall '-P 2ybc'
_symmetry_space_group_name_H-M 'P 1 21/c 1'
_atom_sites_solution_hydrogens geom
_atom_sites_solution_primary direct
_atom_sites_solution_secondary difmap
_audit_creation_method SHELXL-97
_cell_angle_alpha 90.00
_cell_angle_beta 103.939(4)
_cell_angle_gamma 90.00
_cell_formula_units_Z 2
_cell_length_a 17.569(3)
_cell_length_b 24.235(4)
_cell_length_c 24.673(4)
_cell_measurement_reflns_used 752
_cell_measurement_temperature 296(2)
_cell_measurement_theta_max 16.74
_cell_measurement_theta_min 2.39
_cell_volume 10196(3)
_computing_cell_refinement 'Bruker SMART'
_computing_data_collection 'Bruker SMART'
_computing_data_reduction 'Bruker SAINT'
_computing_molecular_graphics 'Bruker SHELXTL'
_computing_publication_material 'Bruker SHELXTL'
_computing_structure_refinement 'SHELXL-97 (Sheldrick, 1997)'
_computing_structure_solution 'SHELXS-97 (Sheldrick, 1990)'
_diffrn_ambient_temperature 296(2)
_diffrn_measured_fraction_theta_full 0.989
_diffrn_measured_fraction_theta_max 0.989
_diffrn_measurement_device_type 'CCD area detector'
_diffrn_measurement_method 'phi and omega scans'
_diffrn_radiation_monochromator graphite
_diffrn_radiation_source 'fine-focus sealed tube'
_diffrn_radiation_type MoK\a
_diffrn_radiation_wavelength 0.71073
_diffrn_reflns_av_R_equivalents 0.0684
_diffrn_reflns_av_sigmaI/netI 0.0846
_diffrn_reflns_limit_h_max 20
_diffrn_reflns_limit_h_min -20
_diffrn_reflns_limit_k_max 28
_diffrn_reflns_limit_k_min -25
_diffrn_reflns_limit_l_max 19
_diffrn_reflns_limit_l_min -29
_diffrn_reflns_number 47467
_diffrn_reflns_theta_full 25.00
_diffrn_reflns_theta_max 25.00
_diffrn_reflns_theta_min 1.83
_exptl_absorpt_coefficient_mu 26.049
_exptl_absorpt_correction_T_max 0.0780
_exptl_absorpt_correction_T_min 0.0323
_exptl_absorpt_correction_type multi-scan
_exptl_absorpt_process_details SADABS
_exptl_crystal_colour purple
_exptl_crystal_density_diffrn 4.078
_exptl_crystal_density_method 'not measured'
_exptl_crystal_description block
_exptl_crystal_F_000 11000
_exptl_crystal_size_max 0.42
_exptl_crystal_size_mid 0.32
_exptl_crystal_size_min 0.20
_refine_diff_density_max 4.792
_refine_diff_density_min -2.190
_refine_diff_density_rms 0.397
_refine_ls_extinction_method none
_refine_ls_goodness_of_fit_ref 1.007
_refine_ls_hydrogen_treatment constr
_refine_ls_matrix_type full
_refine_ls_number_parameters 1343
_refine_ls_number_reflns 17758
_refine_ls_number_restraints 187
_refine_ls_restrained_S_all 1.007
_refine_ls_R_factor_all 0.0692
_refine_ls_R_factor_gt 0.0430
_refine_ls_shift/su_max 0.006
_refine_ls_shift/su_mean 0.000
_refine_ls_structure_factor_coef Fsqd
_refine_ls_weighting_details 'calc w=1/[\s^2^(Fo^2^)+(0.0382P)^2^+0.0000P] where P=(Fo^2^+2Fc^2^)/3'
_refine_ls_weighting_scheme calc
_refine_ls_wR_factor_gt 0.0973
_refine_ls_wR_factor_ref 0.1051
_reflns_number_gt 13074
_reflns_number_total 17758
_reflns_threshold_expression >2sigma(I)
_cod_data_source_file cg2012759_si_001.cif
_cod_data_source_block 2
_cod_depositor_comments
;
The following automatic conversions were performed:

'_symmetry_cell_setting' value 'Monoclinic' changed to 'monoclinic'
according to /home/saulius/struct/CIF-dictionaries/cif_core.dic
dictionary named 'cif_core.dic' version 2.4.1 from
2010-06-29.

'_exptl_absorpt_correction_type' value 'Multi-scan'
changed to 'multi-scan' according to
/home/saulius/struct/CIF-dictionaries/cif_core.dic dictionary named
'cif_core.dic' version 2.4.1 from 2010-06-29.

Automatic conversion script
Id: cif_fix_values 1715 2011-07-08 13:25:40Z adriana 
;
_cod_original_sg_symbol_H-M P2(1)/c
_cod_database_code 4505488

loop_
_symmetry_equiv_pos_as_xyz
'x, y, z'
'-x, y+1/2, -z+1/2'
'-x, -y, -z'
'x, -y-1/2, z-1/2'

loop_
_atom_site_label
_atom_site_type_symbol
_atom_site_fract_x
_atom_site_fract_y
_atom_site_fract_z
_atom_site_U_iso_or_equiv
_atom_site_adp_type
_atom_site_occupancy
_atom_site_symmetry_multiplicity
_atom_site_calc_flag
_atom_site_refinement_flags
W1 W 0.15701(4) 0.10992(3) 1.03656(3) 0.01863(15) Uani 1 1 d .
W2 W 0.19396(4) 0.18607(3) 1.15428(3) 0.01752(15) Uani 1 1 d .
W3 W 0.04887(4) 0.08876(3) 1.13034(3) 0.01829(15) Uani 1 1 d .
W4 W 0.05877(4) 0.29246(3) 1.17372(3) 0.01734(15) Uani 1 1 d .
W5 W -0.09030(4) 0.19662(3) 1.15063(3) 0.01656(15) Uani 1 1 d .
W6 W -0.10881(4) 0.31271(3) 1.07577(3) 0.01553(15) Uani 1 1 d .
W7 W -0.12995(4) 0.11761(3) 1.01714(3) 0.01748(15) Uani 1 1 d .
W8 W -0.14512(4) 0.23684(3) 0.94355(3) 0.01771(15) Uani 1 1 d .
W9 W -0.01928(4) 0.13909(3) 0.92473(3) 0.01866(16) Uani 1 1 d .
W10 W 0.02191(4) 0.33948(3) 0.97902(3) 0.01494(15) Uani 1 1 d .
W11 W 0.14451(4) 0.24398(3) 0.96018(3) 0.01525(15) Uani 1 1 d .
W12 W 0.29409(4) 0.56174(3) 1.12116(3) 0.01937(16) Uani 1 1 d .
W13 W 0.20440(4) 0.46598(3) 1.18332(3) 0.01928(16) Uani 1 1 d .
W14 W 0.33501(4) 0.55768(3) 1.26047(3) 0.02940(19) Uani 1 1 d .
W15 W 0.31287(4) 0.34975(3) 1.25511(3) 0.02462(17) Uani 1 1 d .
W16 W 0.44531(4) 0.43893(4) 1.33592(3) 0.0331(2) Uani 1 1 d .
W17 W 0.50627(4) 0.33812(3) 1.26372(3) 0.02929(19) Uani 1 1 d .
W18 W 0.54574(4) 0.53954(3) 1.26310(3) 0.02763(18) Uani 1 1 d .
W19 W 0.60475(4) 0.43656(3) 1.18971(3) 0.02226(17) Uani 1 1 d .
W20 W 0.50353(4) 0.54413(3) 1.12277(3) 0.01768(15) Uani 1 1 d .
W21 W 0.44900(4) 0.33957(3) 1.10788(3) 0.01713(15) Uani 1 1 d .
W22 W 0.35105(4) 0.44412(2) 1.04194(2) 0.01219(14) Uani 1 1 d .
Tb1 Tb 0.22148(4) 0.33425(3) 1.08888(3) 0.01571(17) Uani 1 1 d .
Cu1 Cu 0.0000 0.5000 1.0000 0.0253(7) Uani 1 2 d S
Cu2 Cu 0.69734(13) 0.64613(10) 1.13550(9) 0.0353(6) Uani 1 1 d .
Cu3 Cu -0.12735(14) 0.20224(10) 1.29505(9) 0.0363(6) Uani 1 1 d .
K1 K 0.0000 0.0000 1.0000 0.0308(13) Uani 1 2 d S
Si1 Si 0.0251(2) 0.21450(16) 1.04961(16) 0.0084(8) Uani 1 1 d U
Si2 Si 0.4034(2) 0.44803(18) 1.18673(17) 0.0137(9) Uani 1 1 d .
O40 O 0.2564(7) 0.6134(5) 1.0772(5) 0.034(3) Uani 1 1 d .
O41 O 0.1063(7) 0.4650(5) 1.1866(5) 0.037(3) Uani 1 1 d .
O42 O 0.3244(8) 0.6108(6) 1.3049(6) 0.051(4) Uani 1 1 d .
O43 O 0.2560(7) 0.3086(6) 1.2850(5) 0.041(4) Uani 1 1 d .
O44 O 0.4715(9) 0.4508(7) 1.4069(6) 0.061(4) Uani 1 1 d .
O45 O 0.5691(8) 0.2848(6) 1.2885(5) 0.051(4) Uani 1 1 d .
O46 O 0.6048(7) 0.5826(6) 1.3116(5) 0.044(4) Uani 1 1 d .
O47 O 0.6996(6) 0.4167(5) 1.1913(5) 0.034(3) Uani 1 1 d .
O48 O 0.5316(6) 0.5921(5) 1.0808(5) 0.027(3) Uani 1 1 d .
O49 O 0.5075(7) 0.2914(5) 1.0849(5) 0.032(3) Uani 1 1 d .
O50 O 0.3437(6) 0.4679(4) 0.9754(4) 0.020(3) Uani 1 1 d .
O51 O 0.3562(6) 0.3074(4) 1.0927(4) 0.016(2) Uani 1 1 d U
O52 O 0.4278(6) 0.3856(4) 1.0425(4) 0.020(3) Uani 1 1 d .
O53 O 0.5484(6) 0.5774(5) 1.1961(4) 0.023(3) Uani 1 1 d U
O54 O 0.3637(7) 0.3888(5) 1.3291(5) 0.039(3) Uani 1 1 d .
O55 O 0.6271(6) 0.4943(5) 1.2487(5) 0.033(3) Uani 1 1 d .
O56 O 0.2087(6) 0.4210(4) 1.1300(4) 0.020(3) Uani 1 1 d .
O57 O 0.5153(7) 0.3779(6) 1.3322(5) 0.037(3) Uani 1 1 d .
O58 O 0.3758(7) 0.4994(5) 1.3101(5) 0.035(3) Uani 1 1 d .
O59 O 0.5788(6) 0.3892(5) 1.2441(5) 0.030(3) Uani 1 1 d .
O60 O 0.4439(6) 0.5678(5) 1.2578(4) 0.024(3) Uani 1 1 d .
O61 O 0.4740(6) 0.3226(5) 1.1870(4) 0.026(3) Uani 1 1 d .
O62 O 0.3081(7) 0.5998(5) 1.1914(5) 0.030(3) Uani 1 1 d .
O63 O 0.5457(6) 0.3921(5) 1.1361(4) 0.025(3) Uani 1 1 d .
O64 O 0.4109(7) 0.3088(5) 1.2734(5) 0.035(3) Uani 1 1 d U
O65 O 0.4034(6) 0.5729(4) 1.1274(4) 0.023(3) Uani 1 1 d .
O66 O 0.5209(7) 0.4850(5) 1.3100(5) 0.037(3) Uani 1 1 d U
O67 O 0.2365(6) 0.5272(5) 1.2445(4) 0.026(3) Uani 1 1 d .
O68 O 0.2505(6) 0.4167(5) 1.2415(4) 0.027(3) Uani 1 1 d .
O69 O 0.2698(6) 0.3986(4) 1.0310(4) 0.014(2) Uani 1 1 d .
O70 O 0.2903(6) 0.3321(5) 1.1843(4) 0.024(3) Uani 1 1 d .
O71 O 0.5968(6) 0.4988(5) 1.1392(4) 0.026(3) Uani 1 1 d .
O72 O 0.3027(6) 0.5038(4) 1.0709(4) 0.016(2) Uani 1 1 d .
O73 O 0.4515(5) 0.4940(4) 1.0724(4) 0.016(2) Uani 1 1 d .
O74 O 0.2011(6) 0.5314(4) 1.1341(4) 0.018(2) Uani 1 1 d .
O75 O 0.3352(6) 0.4931(4) 1.1876(4) 0.019(2) Uani 1 1 d .
O76 O 0.4140(7) 0.4079(5) 1.2410(4) 0.028(3) Uani 1 1 d .
O77 O 0.4853(6) 0.4813(4) 1.1907(4) 0.017(2) Uani 1 1 d .
O78 O 0.3850(6) 0.4133(4) 1.1290(4) 0.013(2) Uani 1 1 d .
O1 O 0.2182(7) 0.0652(5) 1.0128(5) 0.036(3) Uani 1 1 d .
O2 O 0.2733(6) 0.1817(5) 1.2106(5) 0.031(3) Uani 1 1 d .
O3 O 0.0358(7) 0.0292(5) 1.1653(5) 0.034(3) Uani 1 1 d .
O4 O 0.0857(7) 0.3249(5) 1.2367(4) 0.034(3) Uani 1 1 d .
O5 O -0.1482(7) 0.1733(4) 1.1932(4) 0.027(3) Uani 1 1 d .
O6 O -0.1777(6) 0.3629(4) 1.0716(4) 0.023(3) Uani 1 1 d U
O7 O -0.1998(7) 0.0684(5) 1.0168(5) 0.033(3) Uani 1 1 d U
O8 O -0.2263(7) 0.2613(5) 0.8977(4) 0.029(3) Uani 1 1 d .
O9 O -0.0176(7) 0.1012(5) 0.8657(5) 0.035(3) Uani 1 1 d .
O10 O -0.0147(7) 0.3975(4) 0.9386(5) 0.028(3) Uani 1 1 d .
O11 O 0.1880(7) 0.2332(5) 0.9044(5) 0.030(3) Uani 1 1 d .
O12 O 0.1059(6) 0.3672(4) 1.0239(4) 0.016(2) Uani 1 1 d U
O13 O 0.2166(6) 0.2846(4) 1.0045(4) 0.020(3) Uani 1 1 d .
O14 O 0.2276(6) 0.1322(4) 1.1034(4) 0.024(3) Uani 1 1 d .
O15 O 0.1388(6) 0.1162(4) 1.1751(4) 0.023(3) Uani 1 1 d .
O16 O 0.1091(6) 0.0599(4) 1.0805(4) 0.019(2) Uani 1 1 d .
O17 O 0.2189(6) 0.2408(4) 1.1150(4) 0.018(2) Uani 1 1 d .
O18 O -0.0921(7) 0.0928(4) 0.9556(4) 0.025(3) Uani 1 1 d U
O19 O -0.0224(6) 0.2413(5) 1.1981(4) 0.023(3) Uani 1 1 d .
O20 O -0.0397(6) 0.0857(4) 1.0645(4) 0.019(2) Uani 1 1 d .
O21 O -0.0423(6) 0.3422(4) 1.0338(4) 0.018(2) Uani 1 1 d .
O22 O -0.0129(6) 0.1393(4) 1.1587(4) 0.021(3) Uani 1 1 d .
O23 O 0.1743(6) 0.1763(4) 1.0001(4) 0.017(2) Uani 1 1 d .
O24 O -0.1504(6) 0.2605(4) 1.1199(4) 0.017(2) Uani 1 1 d .
O25 O -0.0706(6) 0.2880(4) 0.9396(4) 0.017(2) Uani 1 1 d U
O26 O 0.0787(6) 0.3050(4) 0.9292(4) 0.017(2) Uani 1 1 d U
O27 O 0.1144(6) 0.3229(4) 1.1325(4) 0.021(3) Uani 1 1 d .
O28 O 0.0487(6) 0.1953(4) 0.9222(4) 0.021(3) Uani 1 1 d .
O29 O -0.1380(6) 0.1612(4) 1.0801(4) 0.020(3) Uani 1 1 d U
O30 O -0.1077(7) 0.1845(4) 0.8950(4) 0.023(3) Uani 1 1 d .
O31 O -0.1940(6) 0.1704(4) 0.9690(4) 0.021(3) Uani 1 1 d .
O32 O 0.1225(6) 0.2258(4) 1.1860(4) 0.021(3) Uani 1 1 d .
O33 O 0.0621(6) 0.1031(4) 0.9782(4) 0.022(3) Uani 1 1 d .
O34 O -0.1562(6) 0.2697(4) 1.0120(4) 0.020(3) Uani 1 1 d .
O35 O -0.0358(6) 0.3351(4) 1.1422(4) 0.020(3) Uani 1 1 d .
O36 O 0.0846(6) 0.1666(4) 1.0808(4) 0.016(2) Uani 1 1 d .
O37 O -0.0140(6) 0.2438(4) 1.0958(4) 0.013(2) Uani 1 1 d .
O38 O -0.0450(6) 0.1860(4) 1.0019(4) 0.013(2) Uani 1 1 d U
O39 O 0.0695(6) 0.2587(4) 1.0196(4) 0.016(2) Uani 1 1 d .
N1 N -0.1144(7) 0.5103(6) 0.9874(6) 0.026(3) Uani 1 1 d .
H1C H -0.1250 0.5465 0.9898 0.031 Uiso 1 1 calc R
H1D H -0.1382 0.4988 0.9528 0.031 Uiso 1 1 calc R
N2 N -0.0062(8) 0.4626(5) 1.0713(5) 0.023(3) Uani 1 1 d .
H2C H -0.0054 0.4257 1.0674 0.028 Uiso 1 1 calc R
H2D H 0.0346 0.4726 1.0992 0.028 Uiso 1 1 calc R
N3 N 0.7166(9) 0.5970(6) 1.2017(6) 0.034(4) Uani 1 1 d .
H3C H 0.7233 0.6174 1.2330 0.041 Uiso 1 1 calc R
H3D H 0.6750 0.5748 1.1996 0.041 Uiso 1 1 calc R
N4 N 0.7750(9) 0.5958(8) 1.1099(7) 0.055(6) Uani 1 1 d .
H4C H 0.7561 0.5861 1.0740 0.066 Uiso 1 1 calc R
H4D H 0.8210 0.6134 1.1129 0.066 Uiso 1 1 calc R
N5 N 0.6615(9) 0.6834(7) 1.0614(7) 0.044(4) Uani 1 1 d U
H5C H 0.7033 0.6963 1.0503 0.053 Uiso 1 1 calc R
H5D H 0.6365 0.6590 1.0358 0.053 Uiso 1 1 calc R
N6 N 0.6249(11) 0.6960(8) 1.1614(7) 0.055(5) Uani 1 1 d U
H6C H 0.5873 0.6760 1.1715 0.066 Uiso 1 1 calc R
H6D H 0.6513 0.7148 1.1915 0.066 Uiso 1 1 calc R
N7 N -0.0122(9) 0.1951(7) 1.3102(6) 0.039(4) Uani 1 1 d U
H7C H 0.0048 0.2119 1.2828 0.047 Uiso 1 1 calc R
H7D H 0.0097 0.2123 1.3425 0.047 Uiso 1 1 calc R
N8 N -0.1182(9) 0.1234(7) 1.3191(7) 0.051(5) Uani 1 1 d .
H8C H -0.1055 0.1210 1.3566 0.062 Uiso 1 1 calc R
H8D H -0.1638 0.1056 1.3058 0.062 Uiso 1 1 calc R
N9 N -0.2427(10) 0.2109(8) 1.2782(9) 0.065(5) Uani 1 1 d U
H9C H -0.2651 0.1875 1.2507 0.078 Uiso 1 1 calc R
H9D H -0.2598 0.2021 1.3087 0.078 Uiso 1 1 calc R
N10 N -0.1284(11) 0.2818(7) 1.2753(7) 0.057(5) Uani 1 1 d .
H10C H -0.1107 0.3021 1.3064 0.069 Uiso 1 1 calc R
H10D H -0.0970 0.2878 1.2520 0.069 Uiso 1 1 calc R
N11 N -0.4251(7) 0.4337(6) 1.0311(6) 0.025(3) Uani 1 1 d .
H11C H -0.4723 0.4221 1.0181 0.030 Uiso 1 1 calc R
H11D H -0.4172 0.4657 1.0466 0.030 Uiso 1 1 calc R
N12 N -0.3200(10) 0.3105(7) 0.9915(9) 0.070(6) Uani 1 1 d .
H12C H -0.2725 0.3219 1.0030 0.084 Uiso 1 1 calc R
H12D H -0.3292 0.2787 0.9757 0.084 Uiso 1 1 calc R
C1 C -0.1457(10) 0.4797(8) 1.0282(7) 0.031(4) Uani 1 1 d .
H1A H -0.1574 0.4420 1.0157 0.037 Uiso 1 1 calc R
H1B H -0.1934 0.4968 1.0331 0.037 Uiso 1 1 calc R
C2 C -0.0818(10) 0.4806(8) 1.0835(7) 0.033(5) Uani 1 1 d .
H2A H -0.0765 0.5176 1.0991 0.039 Uiso 1 1 calc R
H2B H -0.0960 0.4559 1.1104 0.039 Uiso 1 1 calc R
C3 C 0.7866(11) 0.5637(9) 1.2039(8) 0.042(5) Uani 1 1 d .
H3A H 0.7861 0.5311 1.2267 0.050 Uiso 1 1 calc R
H3B H 0.8334 0.5849 1.2200 0.050 Uiso 1 1 calc R
C4 C 0.7859(13) 0.5474(10) 1.1455(8) 0.049(6) Uani 1 1 d .
H4A H 0.8350 0.5295 1.1447 0.059 Uiso 1 1 calc R
H4B H 0.7436 0.5214 1.1318 0.059 Uiso 1 1 calc R
C5 C 0.6069(15) 0.7307(10) 1.0657(10) 0.067(5) Uani 1 1 d U
H5A H 0.6309 0.7651 1.0584 0.080 Uiso 1 1 calc R
H5B H 0.5585 0.7263 1.0372 0.080 Uiso 1 1 calc R
C6 C 0.5892(16) 0.7341(11) 1.1178(10) 0.069(5) Uani 1 1 d U
H6A H 0.5328 0.7303 1.1118 0.083 Uiso 1 1 calc R
H6B H 0.6025 0.7711 1.1320 0.083 Uiso 1 1 calc R
C7 C 0.0136(11) 0.1371(8) 1.3139(7) 0.038(5) Uani 1 1 d .
H7A H 0.0415 0.1286 1.3519 0.046 Uiso 1 1 calc R
H7B H 0.0489 0.1311 1.2897 0.046 Uiso 1 1 calc R
C8 C -0.0573(13) 0.1000(10) 1.2964(9) 0.053(6) Uani 1 1 d U
H8A H -0.0741 0.0982 1.2560 0.063 Uiso 1 1 calc R
H8B H -0.0448 0.0630 1.3107 0.063 Uiso 1 1 calc R
C9 C -0.2657(15) 0.2660(11) 1.2617(12) 0.080(6) Uani 1 1 d U
H9A H -0.3099 0.2646 1.2294 0.096 Uiso 1 1 calc R
H9B H -0.2832 0.2838 1.2917 0.096 Uiso 1 1 calc R
C10 C -0.2080(17) 0.2974(13) 1.2487(13) 0.090(8) Uani 1 1 d U
H10A H -0.2158 0.3354 1.2585 0.107 Uiso 1 1 calc R
H10B H -0.2142 0.2961 1.2085 0.107 Uiso 1 1 calc R
C11 C -0.3573(12) 0.3984(8) 1.0271(9) 0.041(5) Uani 1 1 d .
H11A H -0.3253 0.4174 1.0059 0.049 Uiso 1 1 calc R
H11B H -0.3251 0.3909 1.0642 0.049 Uiso 1 1 calc R
C12 C -0.3869(13) 0.3460(10) 0.9991(13) 0.081(10) Uani 1 1 d .
H12A H -0.4216 0.3538 0.9629 0.098 Uiso 1 1 calc R
H12B H -0.4168 0.3263 1.0213 0.098 Uiso 1 1 calc R
N13 N -0.3282(11) 0.1105(10) 0.9124(9) 0.115(10) Uani 1 1 d G
H13C H -0.3375 0.0925 0.9401 0.138 Uiso 1 1 calc R
H13D H -0.3392 0.1451 0.9086 0.138 Uiso 1 1 calc R
N14 N -0.2465(13) -0.0052(9) 0.8454(9) 0.104(7) Uani 1 1 d GU
H14C H -0.2382 0.0132 0.8176 0.125 Uiso 1 1 calc R
H14D H -0.2354 -0.0398 0.8486 0.125 Uiso 1 1 calc R
C13 C -0.2933(14) 0.0820(7) 0.8713(8) 0.117(12) Uani 1 1 d GU
H13A H -0.2438 0.0992 0.8702 0.141 Uiso 1 1 calc R
H13B H -0.3282 0.0846 0.8343 0.141 Uiso 1 1 calc R
C14 C -0.2805(14) 0.0229(7) 0.8882(7) 0.122(9) Uani 1 1 d GU
H14A H -0.3298 0.0058 0.8898 0.146 Uiso 1 1 calc R
H14B H -0.2447 0.0201 0.9248 0.146 Uiso 1 1 calc R
O1W O 0.8137(8) 0.7008(5) 1.1871(5) 0.044(4) Uani 1 1 d .
O2W O -0.1547(14) 0.0703(9) 0.7920(10) 0.131(9) Uani 1 1 d .
O3W O 0.1458(17) 0.1310(12) 0.8408(10) 0.053(8) Uani 0.50 1 d P
O4W O -0.3021(17) 0.2088(13) 1.0458(13) 0.064(9) Uani 0.50 1 d PU
O5W O 0.4077(16) 0.2124(12) 1.1837(12) 0.040(7) Uani 0.50 1 d PU
O6W O -0.121(3) 0.4093(12) 1.1997(14) 0.096(15) Uani 0.50 1 d P
O7W O -0.384(3) 0.224(2) 0.9155(15) 0.14(2) Uani 0.50 1 d P
O8W O 0.286(3) 0.132(2) 0.9166(18) 0.119(15) Uani 0.50 1 d PU
O9W O 0.257(3) 0.5869(14) 1.3852(17) 0.116(18) Uani 0.50 1 d P
O10W O 0.064(2) 0.0501(17) 0.7854(16) 0.094(12) Uani 0.50 1 d PU
O11W O 0.532(3) 0.191(2) 1.201(2) 0.153 Uiso 0.50 1 d P
O12W O 0.354(2) 0.1908(14) 1.0587(15) 0.085(13) Uani 0.50 1 d P
O13W O 0.403(3) 0.196(2) 1.153(2) 0.126(19) Uani 0.50 1 d PU
O14W O 0.558(3) 0.1884(19) 1.344(2) 0.128(16) Uani 0.50 1 d PU
O15W O 0.152(6) 0.025(4) 0.873(4) 0.12(3) Uani 0.25 1 d PU
O16W O 0.232(4) 0.029(3) 0.856(3) 0.07(2) Uani 0.25 1 d PU

loop_
_atom_site_aniso_label
_atom_site_aniso_U_11
_atom_site_aniso_U_22
_atom_site_aniso_U_33
_atom_site_aniso_U_23
_atom_site_aniso_U_13
_atom_site_aniso_U_12
W1 0.0215(4) 0.0113(3) 0.0220(4) 0.0020(3) 0.0030(3) 0.0030(3)
W2 0.0180(3) 0.0171(4) 0.0131(3) 0.0054(3) -0.0049(3) -0.0027(3)
W3 0.0224(4) 0.0111(3) 0.0187(4) 0.0056(3) -0.0003(3) -0.0003(3)
W4 0.0205(4) 0.0187(4) 0.0111(3) -0.0040(3) 0.0005(3) -0.0075(3)
W5 0.0210(4) 0.0165(4) 0.0118(3) 0.0001(3) 0.0031(3) -0.0039(3)
W6 0.0183(3) 0.0109(3) 0.0164(3) -0.0004(3) 0.0023(3) 0.0011(3)
W7 0.0197(4) 0.0135(3) 0.0159(4) -0.0029(3) -0.0022(3) -0.0054(3)
W8 0.0182(4) 0.0180(4) 0.0124(3) 0.0009(3) -0.0051(3) -0.0008(3)
W9 0.0245(4) 0.0163(4) 0.0127(3) -0.0067(3) -0.0005(3) -0.0037(3)
W10 0.0210(4) 0.0093(3) 0.0127(3) 0.0036(3) 0.0003(3) -0.0005(3)
W11 0.0212(4) 0.0130(3) 0.0112(3) -0.0003(3) 0.0032(3) -0.0018(3)
W12 0.0196(4) 0.0128(4) 0.0249(4) -0.0045(3) 0.0038(3) -0.0002(3)
W13 0.0173(4) 0.0229(4) 0.0171(4) -0.0068(3) 0.0032(3) -0.0048(3)
W14 0.0273(4) 0.0337(5) 0.0267(4) -0.0188(3) 0.0056(3) -0.0076(3)
W15 0.0260(4) 0.0307(4) 0.0147(4) 0.0059(3) 0.0002(3) -0.0082(3)
W16 0.0299(4) 0.0531(5) 0.0121(4) -0.0011(3) -0.0033(3) -0.0112(4)
W17 0.0272(4) 0.0345(5) 0.0212(4) 0.0143(3) -0.0040(3) 0.0016(3)
W18 0.0226(4) 0.0367(5) 0.0196(4) -0.0098(3) -0.0029(3) -0.0120(3)
W19 0.0132(3) 0.0271(4) 0.0214(4) 0.0018(3) -0.0058(3) -0.0022(3)
W20 0.0163(3) 0.0152(4) 0.0192(4) -0.0028(3) -0.0002(3) -0.0064(3)
W21 0.0179(3) 0.0113(3) 0.0204(4) 0.0018(3) 0.0011(3) 0.0002(3)
W22 0.0131(3) 0.0103(3) 0.0109(3) -0.0002(3) -0.0014(2) -0.0026(3)
Tb1 0.0193(4) 0.0125(4) 0.0140(4) -0.0003(3) 0.0014(3) -0.0042(3)
Cu1 0.0221(16) 0.0201(16) 0.0301(17) 0.0060(13) -0.0007(13) 0.0015(13)
Cu2 0.0328(13) 0.0404(15) 0.0344(13) -0.0154(11) 0.0113(11) -0.0080(11)
Cu3 0.0372(14) 0.0443(15) 0.0267(13) 0.0004(11) 0.0065(10) -0.0072(12)
K1 0.036(3) 0.014(3) 0.038(3) -0.007(2) 0.000(3) -0.002(2)
Si1 0.0088(15) 0.0073(15) 0.0069(15) -0.0028(13) -0.0024(12) -0.0006(13)
Si2 0.015(2) 0.016(2) 0.010(2) -0.0003(18) 0.0014(18) -0.0003(18)
O40 0.024(7) 0.024(7) 0.057(9) -0.001(6) 0.016(6) 0.004(6)
O41 0.016(7) 0.056(9) 0.041(8) -0.013(7) 0.012(6) 0.003(6)
O42 0.051(9) 0.060(10) 0.046(9) -0.031(8) 0.016(7) -0.008(8)
O43 0.030(7) 0.063(10) 0.030(7) 0.026(7) 0.009(6) -0.009(7)
O44 0.065(11) 0.070(12) 0.042(9) 0.000(8) 0.002(8) -0.015(9)
O45 0.040(8) 0.056(10) 0.048(9) 0.030(8) -0.005(7) 0.000(7)
O46 0.037(8) 0.060(10) 0.036(8) -0.021(7) 0.009(6) -0.036(7)
O47 0.015(6) 0.033(8) 0.046(8) -0.003(6) -0.007(5) -0.005(5)
O48 0.021(6) 0.028(7) 0.027(7) 0.000(5) -0.005(5) -0.010(5)
O49 0.030(7) 0.026(7) 0.043(8) -0.010(6) 0.012(6) 0.009(6)
O50 0.020(6) 0.016(6) 0.020(6) 0.003(5) -0.003(5) -0.005(5)
O51 0.017(3) 0.014(3) 0.016(3) 0.0002(19) 0.0008(19) -0.0016(19)
O52 0.018(6) 0.027(7) 0.011(6) -0.002(5) 0.000(5) 0.006(5)
O53 0.016(5) 0.025(6) 0.024(6) -0.005(5) -0.006(4) -0.009(5)
O54 0.043(8) 0.052(9) 0.017(7) 0.002(6) 0.001(6) -0.016(7)
O55 0.016(6) 0.047(9) 0.029(7) -0.001(6) -0.005(5) -0.016(6)
O56 0.027(6) 0.023(6) 0.010(6) 0.010(5) 0.004(5) -0.003(5)
O57 0.036(8) 0.056(9) 0.016(7) 0.006(6) 0.001(6) -0.007(7)
O58 0.041(8) 0.046(9) 0.018(6) -0.009(6) 0.010(6) -0.017(7)
O59 0.020(6) 0.041(8) 0.024(7) 0.016(6) -0.007(5) 0.000(6)
O60 0.020(6) 0.028(7) 0.020(6) -0.009(5) 0.001(5) -0.007(5)
O61 0.027(7) 0.019(6) 0.023(6) 0.009(5) -0.010(5) -0.013(5)
O62 0.025(7) 0.025(7) 0.040(8) -0.011(6) 0.012(6) 0.003(5)
O63 0.017(6) 0.024(7) 0.027(7) 0.005(5) -0.007(5) -0.003(5)
O64 0.040(6) 0.031(6) 0.033(6) 0.020(5) 0.002(5) 0.002(5)
O65 0.021(6) 0.022(7) 0.023(6) 0.007(5) 0.002(5) -0.011(5)
O66 0.034(6) 0.048(7) 0.022(6) 0.000(5) -0.007(5) -0.015(5)
O67 0.029(7) 0.027(7) 0.022(6) -0.011(5) 0.006(5) -0.002(5)
O68 0.025(6) 0.042(8) 0.010(6) 0.003(5) -0.006(5) -0.011(6)
O69 0.021(6) 0.007(5) 0.011(5) 0.000(4) 0.001(4) -0.009(4)
O70 0.016(6) 0.031(7) 0.022(6) -0.002(5) -0.005(5) -0.004(5)
O71 0.014(6) 0.039(8) 0.022(6) -0.008(6) -0.001(5) 0.001(5)
O72 0.012(5) 0.016(6) 0.020(6) -0.009(5) 0.004(5) -0.005(5)
O73 0.006(5) 0.016(6) 0.026(6) 0.002(5) 0.001(4) -0.004(4)
O74 0.014(6) 0.019(6) 0.022(6) -0.001(5) 0.003(5) 0.001(5)
O75 0.019(6) 0.020(6) 0.014(6) -0.007(5) -0.002(5) -0.002(5)
O76 0.032(7) 0.035(8) 0.014(6) 0.005(5) -0.002(5) -0.004(6)
O77 0.009(5) 0.026(7) 0.017(6) -0.011(5) 0.004(4) -0.005(5)
O78 0.017(6) 0.008(5) 0.015(6) 0.004(4) 0.005(4) -0.001(4)
O1 0.036(8) 0.020(7) 0.058(9) -0.017(6) 0.022(7) 0.007(6)
O2 0.021(7) 0.042(8) 0.023(7) 0.012(6) -0.007(5) -0.001(6)
O3 0.046(8) 0.014(7) 0.042(8) 0.015(6) 0.010(6) -0.006(6)
O4 0.043(8) 0.038(8) 0.017(6) -0.020(6) -0.001(6) 0.000(6)
O5 0.038(7) 0.014(6) 0.026(7) -0.004(5) 0.001(6) -0.007(5)
O6 0.023(5) 0.011(5) 0.032(6) 0.008(5) -0.002(5) 0.009(4)
O7 0.031(3) 0.032(3) 0.034(3) -0.001(2) 0.007(2) -0.002(2)
O8 0.031(7) 0.027(7) 0.024(7) 0.006(5) -0.004(5) 0.003(6)
O9 0.040(8) 0.040(8) 0.026(7) -0.017(6) 0.006(6) -0.005(6)
O10 0.044(8) 0.014(6) 0.028(7) 0.014(5) 0.011(6) 0.000(6)
O11 0.045(8) 0.024(7) 0.027(7) 0.000(5) 0.023(6) -0.001(6)
O12 0.022(5) 0.005(5) 0.018(5) -0.003(4) 0.000(4) -0.002(4)
O13 0.027(6) 0.023(6) 0.011(6) -0.002(5) 0.009(5) -0.003(5)
O14 0.032(7) 0.017(6) 0.020(6) 0.008(5) 0.002(5) -0.007(5)
O15 0.034(7) 0.014(6) 0.018(6) 0.007(5) -0.001(5) 0.001(5)
O16 0.021(6) 0.019(6) 0.016(6) 0.000(5) 0.003(5) -0.002(5)
O17 0.023(6) 0.011(6) 0.020(6) -0.007(5) 0.004(5) -0.009(5)
O18 0.038(6) 0.020(6) 0.015(5) -0.010(4) 0.004(5) -0.004(5)
O19 0.025(6) 0.028(7) 0.017(6) 0.011(5) 0.006(5) -0.005(5)
O20 0.025(6) 0.009(6) 0.023(6) -0.004(5) 0.005(5) -0.006(5)
O21 0.031(7) 0.005(5) 0.012(6) 0.000(4) -0.002(5) -0.006(5)
O22 0.036(7) 0.017(6) 0.010(6) -0.002(5) 0.004(5) -0.003(5)
O23 0.020(6) 0.011(6) 0.016(6) 0.001(5) -0.006(5) -0.003(5)
O24 0.011(6) 0.022(6) 0.021(6) -0.002(5) 0.006(5) -0.003(5)
O25 0.020(5) 0.016(5) 0.011(5) -0.002(4) -0.004(4) -0.006(4)
O26 0.017(3) 0.017(3) 0.015(3) 0.0028(19) 0.0038(19) -0.0005(19)
O27 0.028(7) 0.011(6) 0.022(6) -0.007(5) 0.004(5) -0.004(5)
O28 0.025(6) 0.026(7) 0.011(6) -0.002(5) 0.002(5) -0.002(5)
O29 0.016(6) 0.013(6) 0.031(6) 0.005(5) 0.006(5) -0.009(5)
O30 0.035(7) 0.023(7) 0.009(6) -0.006(5) 0.000(5) 0.001(5)
O31 0.026(6) 0.012(6) 0.020(6) 0.000(5) -0.007(5) 0.002(5)
O32 0.021(6) 0.023(7) 0.018(6) -0.003(5) 0.002(5) -0.009(5)
O33 0.025(6) 0.021(7) 0.017(6) 0.004(5) -0.001(5) 0.002(5)
O34 0.016(6) 0.017(6) 0.024(6) 0.000(5) 0.001(5) -0.002(5)
O35 0.032(7) 0.017(6) 0.015(6) -0.008(5) 0.013(5) 0.001(5)
O36 0.022(6) 0.012(6) 0.013(6) 0.005(5) 0.002(5) 0.000(5)
O37 0.017(6) 0.006(5) 0.014(6) -0.002(4) 0.002(4) -0.002(4)
O38 0.013(3) 0.012(3) 0.012(3) -0.0014(19) 0.0001(19) -0.0002(19)
O39 0.020(6) 0.014(6) 0.012(6) 0.004(5) 0.001(5) -0.001(5)
N1 0.021(8) 0.022(8) 0.030(9) -0.009(7) 0.000(6) -0.003(6)
N2 0.024(8) 0.011(7) 0.028(8) 0.003(6) -0.008(6) 0.006(6)
N3 0.032(9) 0.031(9) 0.039(10) -0.013(8) 0.008(7) -0.014(7)
N4 0.026(10) 0.079(15) 0.058(12) -0.048(11) 0.006(8) 0.001(9)
N5 0.036(9) 0.047(10) 0.051(10) -0.007(8) 0.013(7) 0.008(7)
N6 0.069(12) 0.066(12) 0.037(10) 0.000(8) 0.024(9) 0.005(9)
N7 0.041(7) 0.049(8) 0.023(7) 0.004(6) -0.002(6) -0.009(6)
N8 0.028(9) 0.075(14) 0.043(11) 0.040(10) -0.008(8) -0.022(9)
N9 0.050(11) 0.062(12) 0.092(13) 0.006(10) 0.036(9) 0.014(9)
N10 0.078(15) 0.047(12) 0.044(11) -0.017(9) 0.009(10) -0.011(11)
N11 0.013(7) 0.029(9) 0.033(9) 0.000(7) 0.004(6) 0.001(6)
N12 0.039(11) 0.028(11) 0.131(19) -0.011(11) -0.001(11) 0.007(9)
C1 0.019(10) 0.031(11) 0.045(12) 0.001(9) 0.009(8) -0.009(8)
C2 0.029(11) 0.044(12) 0.022(10) 0.001(9) 0.001(8) 0.009(9)
C3 0.035(12) 0.059(15) 0.031(11) -0.010(10) 0.010(9) -0.018(11)
C4 0.052(14) 0.057(16) 0.042(13) -0.012(12) 0.016(11) 0.016(12)
C5 0.066(11) 0.063(12) 0.066(11) 0.000(10) 0.008(10) 0.014(9)
C6 0.087(13) 0.075(13) 0.048(11) -0.002(9) 0.022(10) 0.023(11)
C7 0.049(13) 0.047(13) 0.021(10) -0.001(9) 0.012(9) -0.003(11)
C8 0.053(6) 0.052(6) 0.053(6) 0.001(2) 0.012(2) 0.000(2)
C9 0.059(12) 0.077(13) 0.108(15) 0.010(12) 0.028(11) 0.016(10)
C10 0.082(11) 0.081(12) 0.100(12) 0.010(9) 0.012(9) -0.003(8)
C11 0.044(13) 0.024(11) 0.055(14) -0.011(10) 0.013(10) 0.000(9)
C12 0.029(13) 0.049(16) 0.17(3) -0.055(17) 0.035(15) 0.002(11)
N13 0.056(15) 0.17(3) 0.097(19) -0.053(19) -0.021(13) 0.036(17)
N14 0.118(11) 0.086(10) 0.096(10) 0.003(8) 0.002(8) 0.017(8)
C13 0.114(14) 0.113(14) 0.113(14) -0.008(10) 0.005(9) 0.009(10)
C14 0.172(15) 0.069(13) 0.077(13) -0.021(11) -0.063(12) 0.018(13)
O1W 0.056(9) 0.034(8) 0.047(9) 0.010(7) 0.024(7) 0.002(7)
O2W 0.111(18) 0.094(17) 0.16(2) 0.019(15) -0.028(15) -0.026(14)
O3W 0.07(2) 0.07(2) 0.015(14) 0.008(13) 0.002(14) -0.001(17)
O4W 0.050(11) 0.067(12) 0.072(12) 0.006(9) 0.009(9) 0.012(9)
O5W 0.040(10) 0.036(10) 0.043(11) 0.008(8) 0.011(8) -0.017(8)
O6W 0.22(5) 0.032(19) 0.08(2) 0.005(17) 0.11(3) 0.03(2)
O7W 0.12(4) 0.24(6) 0.05(2) -0.06(3) -0.01(2) 0.02(4)
O8W 0.117(17) 0.120(18) 0.126(17) -0.003(10) 0.042(10) 0.003(10)
O9W 0.23(5) 0.05(2) 0.13(3) 0.04(2) 0.16(4) 0.05(3)
O10W 0.096(15) 0.109(15) 0.087(14) -0.009(9) 0.040(10) 0.004(10)
O12W 0.10(3) 0.07(2) 0.12(3) -0.06(2) 0.09(2) -0.05(2)
O13W 0.13(2) 0.12(2) 0.13(2) 0.010(10) 0.034(11) -0.006(10)
O14W 0.12(2) 0.12(2) 0.18(2) 0.018(17) 0.088(18) -0.003(17)
O15W 0.12(3) 0.12(3) 0.12(3) 0.001(10) 0.031(12) 0.001(10)
O16W 0.07(2) 0.08(2) 0.08(2) 0.006(10) 0.017(11) 0.000(10)

loop_
_atom_type_symbol
_atom_type_description
_atom_type_scat_dispersion_real
_atom_type_scat_dispersion_imag
_atom_type_scat_source
C C 0.0033 0.0016 'International Tables Vol C Tables 4.2.6.8 and 6.1.1.4'
H H 0.0000 0.0000 'International Tables Vol C Tables 4.2.6.8 and 6.1.1.4'
N N 0.0061 0.0033 'International Tables Vol C Tables 4.2.6.8 and 6.1.1.4'
O O 0.0106 0.0060 'International Tables Vol C Tables 4.2.6.8 and 6.1.1.4'
Si Si 0.0817 0.0704 'International Tables Vol C Tables 4.2.6.8 and 6.1.1.4'
Cu Cu 0.3201 1.2651 'International Tables Vol C Tables 4.2.6.8 and 6.1.1.4'
Tb Tb -0.1723 4.1537 'International Tables Vol C Tables 4.2.6.8 and 6.1.1.4'
W W -0.8490 6.8722 'International Tables Vol C Tables 4.2.6.8 and 6.1.1.4'
K K 0.2009 0.2494 'International Tables Vol C Tables 4.2.6.8 and 6.1.1.4'

loop_
_geom_angle_atom_site_label_1
_geom_angle_atom_site_label_2
_geom_angle_atom_site_label_3
_geom_angle
_geom_angle_site_symmetry_1
_geom_angle_site_symmetry_3
O1 W1 O14 98.3(6) . .
O1 W1 O23 100.8(5) . .
O14 W1 O23 91.4(4) . .
O1 W1 O33 100.9(5) . .
O14 W1 O33 160.7(5) . .
O23 W1 O33 85.8(4) . .
O1 W1 O16 100.7(5) . .
O14 W1 O16 88.4(4) . .
O23 W1 O16 158.3(4) . .
O33 W1 O16 87.1(4) . .
O1 W1 O36 172.0(5) . .
O14 W1 O36 74.8(4) . .
O23 W1 O36 83.6(4) . .
O33 W1 O36 85.9(4) . .
O16 W1 O36 75.4(4) . .
O1 W1 K1 87.4(4) . .
O14 W1 K1 134.2(3) . .
O23 W1 K1 132.3(3) . .
O33 W1 K1 46.6(3) . .
O16 W1 K1 46.1(3) . .
O36 W1 K1 94.5(2) . .
O2 W2 O17 103.4(5) . .
O2 W2 O32 100.7(5) . .
O17 W2 O32 97.0(5) . .
O2 W2 O14 99.4(5) . .
O17 W2 O14 89.8(4) . .
O32 W2 O14 156.6(4) . .
O2 W2 O15 94.9(5) . .
O17 W2 O15 160.8(4) . .
O32 W2 O15 85.2(4) . .
O14 W2 O15 81.3(4) . .
O2 W2 O36 164.8(5) . .
O17 W2 O36 89.5(4) . .
O32 W2 O36 85.4(4) . .
O14 W2 O36 72.2(4) . .
O15 W2 O36 71.6(4) . .
O3 W3 O15 101.7(5) . .
O3 W3 O22 101.6(5) . .
O15 W3 O22 91.8(5) . .
O3 W3 O16 100.0(5) . .
O15 W3 O16 89.5(5) . .
O22 W3 O16 157.6(4) . .
O3 W3 O20 102.0(5) . .
O15 W3 O20 156.3(4) . .
O22 W3 O20 85.3(4) . .
O16 W3 O20 84.6(4) . .
O3 W3 O36 172.0(5) . .
O15 W3 O36 74.2(4) . .
O22 W3 O36 85.6(4) . .
O16 W3 O36 73.2(4) . .
O20 W3 O36 82.1(4) . .
O3 W3 K1 85.3(4) . .
O15 W3 K1 135.0(3) . .
O22 W3 K1 130.7(3) . .
O16 W3 K1 45.8(3) . .
O20 W3 K1 45.9(3) . .
O36 W3 K1 92.7(2) . .
O4 W4 O27 105.4(5) . .
O4 W4 O32 102.6(5) . .
O27 W4 O32 93.4(5) . .
O4 W4 O35 98.1(5) . .
O27 W4 O35 95.0(5) . .
O32 W4 O35 154.7(4) . .
O4 W4 O19 94.1(5) . .
O27 W4 O19 160.5(4) . .
O32 W4 O19 82.5(4) . .
O35 W4 O19 81.6(4) . .
O4 W4 O37 162.5(5) . .
O27 W4 O37 90.3(4) . .
O32 W4 O37 83.7(4) . .
O35 W4 O37 72.4(4) . .
O19 W4 O37 70.3(4) . .
O5 W5 O19 101.2(5) . .
O5 W5 O22 101.9(5) . .
O19 W5 O22 91.5(5) . .
O5 W5 O24 98.9(5) . .
O19 W5 O24 89.3(5) . .
O22 W5 O24 158.6(4) . .
O5 W5 O29 102.2(5) . .
O19 W5 O29 156.5(4) . .
O22 W5 O29 85.2(4) . .
O24 W5 O29 85.6(4) . .
O5 W5 O37 170.8(4) . .
O19 W5 O37 73.2(4) . .
O22 W5 O37 85.8(4) . .
O24 W5 O37 74.0(4) . .
O29 W5 O37 83.4(4) . .
O6 W6 O21 102.8(5) . .
O6 W6 O35 99.8(5) . .
O21 W6 O35 89.3(4) . .
O6 W6 O34 100.3(5) . .
O21 W6 O34 87.6(4) . .
O35 W6 O34 159.9(4) . .
O6 W6 O24 98.2(5) . .
O21 W6 O24 158.9(4) . .
O35 W6 O24 88.3(4) . .
O34 W6 O24 87.6(4) . .
O6 W6 O37 171.4(4) . .
O21 W6 O37 83.2(4) . .
O35 W6 O37 73.9(4) . .
O34 W6 O37 86.0(4) . .
O24 W6 O37 76.0(4) . .
O7 W7 O20 102.2(5) . .
O7 W7 O18 99.4(5) . .
O20 W7 O18 87.8(5) . .
O7 W7 O29 101.3(5) . .
O20 W7 O29 86.5(4) . .
O18 W7 O29 159.2(4) . .
O7 W7 O31 98.6(5) . .
O20 W7 O31 159.2(4) . .
O18 W7 O31 89.0(5) . .
O29 W7 O31 89.2(4) . .
O7 W7 O38 170.4(5) . .
O20 W7 O38 85.2(4) . .
O18 W7 O38 74.6(4) . .
O29 W7 O38 85.0(4) . .
O31 W7 O38 74.1(4) . .
O7 W7 K1 85.7(4) . .
O20 W7 K1 46.8(3) . .
O18 W7 K1 47.6(3) . .
O29 W7 K1 132.8(3) . .
O31 W7 K1 136.3(3) . .
O38 W7 K1 95.3(2) . .
O8 W8 O25 103.0(5) . .
O8 W8 O34 101.2(5) . .
O25 W8 O34 89.5(4) . .
O8 W8 O30 99.8(5) . .
O25 W8 O30 93.3(5) . .
O34 W8 O30 157.7(4) . .
O8 W8 O31 97.8(5) . .
O25 W8 O31 159.1(4) . .
O34 W8 O31 85.2(4) . .
O30 W8 O31 84.5(4) . .
O8 W8 O38 168.6(5) . .
O25 W8 O38 87.0(4) . .
O34 W8 O38 84.1(4) . .
O30 W8 O38 73.9(4) . .
O31 W8 O38 72.4(4) . .
O9 W9 O28 103.0(5) . .
O9 W9 O30 99.3(5) . .
O28 W9 O30 92.0(5) . .
O9 W9 O33 100.2(5) . .
O28 W9 O33 88.7(5) . .
O30 W9 O33 159.8(4) . .
O9 W9 O18 99.5(5) . .
O28 W9 O18 157.4(4) . .
O30 W9 O18 86.2(5) . .
O33 W9 O18 85.5(5) . .
O9 W9 O38 169.9(5) . .
O28 W9 O38 85.5(4) . .
O30 W9 O38 74.6(4) . .
O33 W9 O38 85.4(4) . .
O18 W9 O38 72.3(4) . .
O9 W9 K1 85.6(4) . .
O28 W9 K1 133.9(3) . .
O30 W9 K1 131.8(3) . .
O33 W9 K1 45.3(3) . .
O18 W9 K1 46.0(3) . .
O38 W9 K1 92.6(2) . .
O12 W10 O10 100.9(5) . .
O12 W10 O26 94.7(4) . .
O10 W10 O26 99.1(5) . .
O12 W10 O21 95.1(4) . .
O10 W10 O21 99.9(5) . .
O26 W10 O21 156.5(4) . .
O12 W10 O25 164.6(4) . .
O10 W10 O25 94.4(5) . .
O26 W10 O25 84.8(4) . .
O21 W10 O25 80.1(4) . .
O12 W10 O39 83.6(4) . .
O10 W10 O39 171.9(5) . .
O26 W10 O39 73.6(4) . .
O21 W10 O39 86.4(4) . .
O25 W10 O39 81.5(4) . .
O11 W11 O13 100.7(5) . .
O11 W11 O26 97.9(5) . .
O13 W11 O26 95.2(5) . .
O11 W11 O23 99.2(5) . .
O13 W11 O23 95.3(4) . .
O26 W11 O23 157.9(4) . .
O11 W11 O28 91.2(5) . .
O13 W11 O28 167.9(4) . .
O26 W11 O28 85.0(4) . .
O23 W11 O28 80.7(4) . .
O11 W11 O39 169.9(5) . .
O13 W11 O39 87.3(4) . .
O26 W11 O39 75.1(4) . .
O23 W11 O39 86.0(4) . .
O28 W11 O39 81.0(4) . .
O40 W12 O74 100.2(5) . .
O40 W12 O72 102.1(5) . .
O74 W12 O72 91.8(4) . .
O40 W12 O65 100.2(5) . .
O74 W12 O65 159.5(4) . .
O72 W12 O65 85.4(4) . .
O40 W12 O62 99.7(6) . .
O74 W12 O62 87.9(5) . .
O72 W12 O62 157.9(5) . .
O65 W12 O62 87.2(5) . .
O40 W12 O75 173.3(5) . .
O74 W12 O75 74.7(4) . .
O72 W12 O75 82.6(4) . .
O65 W12 O75 84.8(4) . .
O62 W12 O75 75.9(4) . .
O56 W13 O41 104.6(5) . .
O56 W13 O68 95.2(5) . .
O41 W13 O68 101.7(6) . .
O56 W13 O74 92.2(4) . .
O41 W13 O74 98.9(5) . .
O68 W13 O74 155.5(4) . .
O56 W13 O67 160.8(5) . .
O41 W13 O67 94.2(5) . .
O68 W13 O67 84.7(5) . .
O74 W13 O67 80.7(4) . .
O56 W13 O75 89.4(4) . .
O41 W13 O75 163.8(5) . .
O68 W13 O75 84.7(4) . .
O74 W13 O75 72.0(4) . .
O67 W13 O75 71.4(4) . .
O42 W14 O67 101.3(6) . .
O42 W14 O58 103.2(6) . .
O67 W14 O58 91.6(5) . .
O42 W14 O62 97.1(6) . .
O67 W14 O62 90.3(5) . .
O58 W14 O62 158.8(5) . .
O42 W14 O60 100.6(6) . .
O67 W14 O60 158.1(5) . .
O58 W14 O60 84.0(5) . .
O62 W14 O60 86.4(5) . .
O42 W14 O75 170.5(6) . .
O67 W14 O75 75.3(4) . .
O58 W14 O75 85.9(4) . .
O62 W14 O75 74.2(4) . .
O60 W14 O75 82.9(4) . .
O43 W15 O70 105.9(6) . .
O43 W15 O68 101.5(6) . .
O70 W15 O68 92.8(5) . .
O43 W15 O64 100.4(6) . .
O70 W15 O64 94.7(5) . .
O68 W15 O64 153.9(5) . .
O43 W15 O54 93.4(6) . .
O70 W15 O54 160.7(5) . .
O68 W15 O54 82.8(5) . .
O64 W15 O54 81.9(5) . .
O43 W15 O76 163.1(5) . .
O70 W15 O76 89.8(4) . .
O68 W15 O76 83.6(4) . .
O64 W15 O76 71.5(5) . .
O54 W15 O76 71.0(4) . .
O44 W16 O54 102.3(6) . .
O44 W16 O58 101.7(6) . .
O54 W16 O58 93.1(6) . .
O44 W16 O57 99.1(6) . .
O54 W16 O57 88.9(6) . .
O58 W16 O57 158.2(5) . .
O44 W16 O66 101.6(6) . .
O54 W16 O66 156.1(5) . .
O58 W16 O66 83.3(5) . .
O57 W16 O66 86.1(5) . .
O44 W16 O76 171.2(6) . .
O54 W16 O76 73.5(4) . .
O58 W16 O76 86.4(4) . .
O57 W16 O76 73.3(4) . .
O66 W16 O76 82.7(4) . .
O45 W17 O61 102.7(6) . .
O45 W17 O64 100.7(6) . .
O61 W17 O64 89.5(5) . .
O45 W17 O57 98.9(6) . .
O61 W17 O57 158.3(5) . .
O64 W17 O57 88.0(5) . .
O45 W17 O59 99.6(6) . .
O61 W17 O59 86.2(5) . .
O64 W17 O59 159.7(5) . .
O57 W17 O59 88.8(5) . .
O45 W17 O76 171.9(5) . .
O61 W17 O76 83.0(4) . .
O64 W17 O76 73.4(5) . .
O57 W17 O76 75.6(5) . .
O59 W17 O76 86.3(4) . .
O46 W18 O66 100.9(5) . .
O46 W18 O60 103.2(6) . .
O66 W18 O60 86.6(5) . .
O46 W18 O55 97.1(6) . .
O66 W18 O55 90.4(5) . .
O60 W18 O55 159.6(5) . .
O46 W18 O53 100.0(5) . .
O66 W18 O53 159.2(5) . .
O60 W18 O53 89.1(5) . .
O55 W18 O53 86.5(5) . .
O46 W18 O77 169.8(5) . .
O66 W18 O77 85.1(4) . .
O60 W18 O77 85.3(4) . .
O55 W18 O77 74.4(4) . .
O53 W18 O77 74.2(4) . .
O47 W19 O63 103.2(5) . .
O47 W19 O59 102.1(5) . .
O63 W19 O59 88.0(5) . .
O47 W19 O71 98.7(5) . .
O63 W19 O71 93.0(5) . .
O59 W19 O71 158.3(5) . .
O47 W19 O55 99.3(5) . .
O63 W19 O55 157.5(5) . .
O59 W19 O55 86.9(5) . .
O71 W19 O55 84.0(5) . .
O47 W19 O77 168.8(5) . .
O63 W19 O77 85.8(4) . .
O59 W19 O77 84.6(4) . .
O71 W19 O77 74.0(4) . .
O55 W19 O77 71.9(4) . .
O48 W20 O73 102.2(5) . .
O48 W20 O65 101.0(5) . .
O73 W20 O65 88.1(4) . .
O48 W20 O71 99.2(5) . .
O73 W20 O71 91.4(4) . .
O65 W20 O71 159.4(4) . .
O48 W20 O53 99.7(5) . .
O73 W20 O53 158.0(4) . .
O65 W20 O53 88.0(4) . .
O71 W20 O53 84.8(4) . .
O48 W20 O77 170.4(4) . .
O73 W20 O77 85.5(4) . .
O65 W20 O77 84.8(4) . .
O71 W20 O77 74.7(4) . .
O53 W20 O77 72.6(4) . .
O49 W21 O51 102.9(5) . .
O49 W21 O52 97.2(5) . .
O51 W21 O52 95.6(4) . .
O49 W21 O61 100.2(5) . .
O51 W21 O61 95.3(4) . .
O52 W21 O61 156.8(5) . .
O49 W21 O63 91.2(5) . .
O51 W21 O63 165.8(5) . .
O52 W21 O63 84.5(4) . .
O61 W21 O63 80.0(4) . .
O49 W21 O78 169.0(5) . .
O51 W21 O78 85.0(4) . .
O52 W21 O78 74.1(4) . .
O61 W21 O78 86.6(4) . .
O63 W21 O78 81.4(4) . .
O50 W22 O69 101.0(5) . .
O50 W22 O72 99.6(5) . .
O69 W22 O72 96.6(4) . .
O50 W22 O52 98.2(5) . .
O69 W22 O52 94.5(5) . .
O72 W22 O52 156.8(4) . .
O50 W22 O73 90.7(4) . .
O69 W22 O73 168.3(4) . .
O72 W22 O73 80.9(4) . .
O52 W22 O73 84.1(4) . .
O50 W22 O78 169.0(4) . .
O69 W22 O78 87.5(4) . .
O72 W22 O78 86.1(4) . .
O52 W22 O78 74.0(4) . .
O73 W22 O78 80.9(4) . .
O17 Tb1 O56 136.4(3) . .
O17 Tb1 O70 75.3(4) . .
O56 Tb1 O70 70.9(4) . .
O17 Tb1 O13 75.9(3) . .
O56 Tb1 O13 146.5(3) . .
O70 Tb1 O13 139.2(4) . .
O17 Tb1 O27 72.4(4) . .
O56 Tb1 O27 75.1(3) . .
O70 Tb1 O27 79.6(4) . .
O13 Tb1 O27 117.8(3) . .
O17 Tb1 O12 115.7(3) . .
O56 Tb1 O12 80.7(3) . .
O70 Tb1 O12 144.7(4) . .
O13 Tb1 O12 74.8(3) . .
O27 Tb1 O12 73.1(3) . .
O17 Tb1 O69 145.0(3) . .
O56 Tb1 O69 76.2(3) . .
O70 Tb1 O69 115.8(4) . .
O13 Tb1 O69 75.7(3) . .
O27 Tb1 O69 140.2(3) . .
O12 Tb1 O69 75.5(3) . .
O17 Tb1 O51 79.4(3) . .
O56 Tb1 O51 114.4(4) . .
O70 Tb1 O51 72.4(3) . .
O13 Tb1 O51 74.3(3) . .
O27 Tb1 O51 144.3(3) . .
O12 Tb1 O51 140.6(3) . .
O69 Tb1 O51 73.6(3) . .
N1 Cu1 N1 180.0(8) . 3_567
N1 Cu1 N2 85.8(5) . .
N1 Cu1 N2 94.2(5) 3_567 .
N1 Cu1 N2 94.2(5) . 3_567
N1 Cu1 N2 85.8(5) 3_567 3_567
N2 Cu1 N2 180.000(4) . 3_567
N6 Cu2 N3 95.6(7) . .
N6 Cu2 N5 86.2(7) . .
N3 Cu2 N5 167.9(7) . .
N6 Cu2 N4 178.4(8) . .
N3 Cu2 N4 84.4(7) . .
N5 Cu2 N4 94.2(7) . .
N7 Cu3 N9 178.4(8) . .
N7 Cu3 N10 94.6(7) . .
N9 Cu3 N10 84.1(8) . .
N7 Cu3 N8 81.6(6) . .
N9 Cu3 N8 99.7(7) . .
N10 Cu3 N8 175.5(7) . .
O20 K1 O20 180.000(2) . 3_557
O20 K1 O16 124.3(3) . 3_557
O20 K1 O16 55.7(3) 3_557 3_557
O20 K1 O16 55.7(3) . .
O20 K1 O16 124.3(3) 3_557 .
O16 K1 O16 180.000(1) 3_557 .
O20 K1 O33 112.7(3) . 3_557
O20 K1 O33 67.3(3) 3_557 3_557
O16 K1 O33 56.6(3) 3_557 3_557
O16 K1 O33 123.4(3) . 3_557
O20 K1 O33 67.3(3) . .
O20 K1 O33 112.7(3) 3_557 .
O16 K1 O33 123.4(3) 3_557 .
O16 K1 O33 56.6(3) . .
O33 K1 O33 180.0(2) 3_557 .
O20 K1 O18 124.4(3) . 3_557
O20 K1 O18 55.6(3) 3_557 3_557
O16 K1 O18 95.3(3) 3_557 3_557
O16 K1 O18 84.7(3) . 3_557
O33 K1 O18 55.7(3) 3_557 3_557
O33 K1 O18 124.3(3) . 3_557
O20 K1 O18 55.6(3) . .
O20 K1 O18 124.4(3) 3_557 .
O16 K1 O18 84.7(3) 3_557 .
O16 K1 O18 95.3(3) . .
O33 K1 O18 124.3(3) 3_557 .
O33 K1 O18 55.7(3) . .
O18 K1 O18 180.0(4) 3_557 .
O20 K1 W7 150.5(2) . 3_557
O20 K1 W7 29.5(2) 3_557 3_557
O16 K1 W7 81.8(2) 3_557 3_557
O16 K1 W7 98.2(2) . 3_557
O33 K1 W7 67.8(2) 3_557 3_557
O33 K1 W7 112.2(2) . 3_557
O18 K1 W7 29.7(2) 3_557 3_557
O18 K1 W7 150.3(2) . 3_557
O20 K1 W7 29.5(2) . .
O20 K1 W7 150.5(2) 3_557 .
O16 K1 W7 98.2(2) 3_557 .
O16 K1 W7 81.8(2) . .
O33 K1 W7 112.2(2) 3_557 .
O33 K1 W7 67.8(2) . .
O18 K1 W7 150.3(2) 3_557 .
O18 K1 W7 29.7(2) . .
W7 K1 W7 180.000(19) 3_557 .
O20 K1 W1 112.9(2) . 3_557
O20 K1 W1 67.1(2) 3_557 3_557
O16 K1 W1 30.0(2) 3_557 3_557
O16 K1 W1 150.0(2) . 3_557
O33 K1 W1 29.7(2) 3_557 3_557
O33 K1 W1 150.3(2) . 3_557
O18 K1 W1 81.3(2) 3_557 3_557
O18 K1 W1 98.7(2) . 3_557
W7 K1 W1 82.32(2) 3_557 3_557
W7 K1 W1 97.68(2) . 3_557
O20 K1 W1 67.1(2) . .
O20 K1 W1 112.9(2) 3_557 .
O16 K1 W1 150.0(2) 3_557 .
O16 K1 W1 30.0(2) . .
O33 K1 W1 150.3(2) 3_557 .
O33 K1 W1 29.7(2) . .
O18 K1 W1 98.7(2) 3_557 .
O18 K1 W1 81.3(2) . .
W7 K1 W1 97.68(2) 3_557 .
W7 K1 W1 82.32(2) . .
W1 K1 W1 180.00(2) 3_557 .
O39 Si1 O36 111.4(5) . .
O39 Si1 O37 111.4(5) . .
O36 Si1 O37 108.2(5) . .
O39 Si1 O38 108.3(5) . .
O36 Si1 O38 109.1(5) . .
O37 Si1 O38 108.4(5) . .
O78 Si2 O75 111.7(5) . .
O78 Si2 O76 111.9(6) . .
O75 Si2 O76 109.3(6) . .
O78 Si2 O77 107.2(5) . .
O75 Si2 O77 108.0(6) . .
O76 Si2 O77 108.7(6) . .
W21 O51 Tb1 136.9(5) . .
W21 O52 W22 114.8(5) . .
W18 O53 W20 121.0(5) . .
W16 O54 W15 122.8(6) . .
W18 O55 W19 121.2(5) . .
W13 O56 Tb1 156.1(5) . .
W17 O57 W16 120.4(6) . .
W14 O58 W16 153.8(6) . .
W19 O59 W17 148.5(6) . .
W18 O60 W14 150.8(6) . .
W17 O61 W21 155.8(6) . .
W12 O62 W14 119.3(6) . .
W19 O63 W21 150.6(6) . .
W17 O64 W15 122.9(6) . .
W12 O65 W20 149.5(6) . .
W18 O66 W16 151.7(7) . .
W14 O67 W13 121.1(5) . .
W13 O68 W15 141.2(6) . .
W22 O69 Tb1 134.5(5) . .
W15 O70 Tb1 157.6(6) . .
W20 O71 W19 120.2(5) . .
W22 O72 W12 156.8(6) . .
W20 O73 W22 149.4(6) . .
W12 O74 W13 121.0(5) . .
Si2 O75 W12 125.2(6) . .
Si2 O75 W13 121.6(6) . .
W12 O75 W13 91.9(4) . .
Si2 O75 W14 125.9(5) . .
W12 O75 W14 90.3(4) . .
W13 O75 W14 92.2(4) . .
Si2 O76 W17 124.8(6) . .
Si2 O76 W15 122.5(6) . .
W17 O76 W15 92.1(4) . .
Si2 O76 W16 124.8(6) . .
W17 O76 W16 90.6(4) . .
W15 O76 W16 92.7(4) . .
Si2 O77 W18 125.4(5) . .
Si2 O77 W20 123.3(5) . .
W18 O77 W20 92.3(4) . .
Si2 O77 W19 123.0(6) . .
W18 O77 W19 92.5(3) . .
W20 O77 W19 90.9(3) . .
Si2 O78 W22 128.9(5) . .
Si2 O78 W21 127.9(5) . .
W22 O78 W21 94.4(4) . .
W10 O12 Tb1 137.9(5) . .
W11 O13 Tb1 133.8(5) . .
W1 O14 W2 120.3(6) . .
W3 O15 W2 122.4(5) . .
W3 O16 W1 120.3(5) . .
W3 O16 K1 104.6(4) . .
W1 O16 K1 104.0(4) . .
W2 O17 Tb1 154.0(6) . .
W7 O18 W9 120.6(5) . .
W7 O18 K1 102.7(4) . .
W9 O18 K1 103.7(4) . .
W5 O19 W4 123.9(5) . .
W7 O20 W3 151.1(6) . .
W7 O20 K1 103.7(4) . .
W3 O20 K1 104.0(4) . .
W6 O21 W10 154.8(6) . .
W3 O22 W5 152.9(6) . .
W1 O23 W11 155.5(6) . .
W5 O24 W6 120.3(5) . .
W8 O25 W10 150.2(5) . .
W11 O26 W10 115.5(5) . .
W4 O27 Tb1 157.7(6) . .
W9 O28 W11 150.8(6) . .
W7 O29 W5 150.7(6) . .
W9 O30 W8 120.1(5) . .
W7 O31 W8 120.1(5) . .
W2 O32 W4 140.5(6) . .
W9 O33 W1 147.8(6) . .
W9 O33 K1 106.0(4) . .
W1 O33 K1 103.7(4) . .
W6 O34 W8 146.9(6) . .
W6 O35 W4 121.6(5) . .
Si1 O36 W1 124.3(5) . .
Si1 O36 W2 122.4(5) . .
W1 O36 W2 92.5(4) . .
Si1 O36 W3 125.6(5) . .
W1 O36 W3 90.8(3) . .
W2 O36 W3 91.7(3) . .
Si1 O37 W6 124.5(5) . .
Si1 O37 W4 123.6(5) . .
W6 O37 W4 91.9(3) . .
Si1 O37 W5 124.8(5) . .
W6 O37 W5 89.6(3) . .
W4 O37 W5 92.6(3) . .
Si1 O38 W7 125.9(5) . .
Si1 O38 W8 123.1(5) . .
W7 O38 W8 93.4(3) . .
Si1 O38 W9 121.8(5) . .
W7 O38 W9 92.4(3) . .
W8 O38 W9 91.1(3) . .
Si1 O39 W11 128.9(6) . .
Si1 O39 W10 127.7(6) . .
W11 O39 W10 93.5(4) . .
C1 N1 Cu1 111.4(10) . .
C1 N1 H1C 109.4 . .
Cu1 N1 H1C 109.4 . .
C1 N1 H1D 109.4 . .
Cu1 N1 H1D 109.4 . .
H1C N1 H1D 108.0 . .
C2 N2 Cu1 106.5(10) . .
C2 N2 H2C 110.4 . .
Cu1 N2 H2C 110.4 . .
C2 N2 H2D 110.4 . .
Cu1 N2 H2D 110.4 . .
H2C N2 H2D 108.6 . .
C3 N3 Cu2 109.8(11) . .
C3 N3 H3C 109.7 . .
Cu2 N3 H3C 109.7 . .
C3 N3 H3D 109.7 . .
Cu2 N3 H3D 109.7 . .
H3C N3 H3D 108.2 . .
C4 N4 Cu2 107.2(13) . .
C4 N4 H4C 110.3 . .
Cu2 N4 H4C 110.3 . .
C4 N4 H4D 110.3 . .
Cu2 N4 H4D 110.3 . .
H4C N4 H4D 108.5 . .
C5 N5 Cu2 110.1(13) . .
C5 N5 H5C 109.6 . .
Cu2 N5 H5C 109.6 . .
C5 N5 H5D 109.6 . .
Cu2 N5 H5D 109.6 . .
H5C N5 H5D 108.2 . .
C6 N6 Cu2 110.5(13) . .
C6 N6 H6C 109.5 . .
Cu2 N6 H6C 109.5 . .
C6 N6 H6D 109.5 . .
Cu2 N6 H6D 109.5 . .
H6C N6 H6D 108.1 . .
C7 N7 Cu3 112.4(12) . .
C7 N7 H7C 109.1 . .
Cu3 N7 H7C 109.1 . .
C7 N7 H7D 109.1 . .
Cu3 N7 H7D 109.1 . .
H7C N7 H7D 107.9 . .
C8 N8 Cu3 106.0(12) . .
C8 N8 H8C 110.5 . .
Cu3 N8 H8C 110.5 . .
C8 N8 H8D 110.5 . .
Cu3 N8 H8D 110.5 . .
H8C N8 H8D 108.7 . .
C9 N9 Cu3 111.4(16) . .
C9 N9 H9C 109.4 . .
Cu3 N9 H9C 109.4 . .
C9 N9 H9D 109.4 . .
Cu3 N9 H9D 109.4 . .
H9C N9 H9D 108.0 . .
C10 N10 Cu3 108.5(16) . .
C10 N10 H10C 110.0 . .
Cu3 N10 H10C 110.0 . .
C10 N10 H10D 110.0 . .
Cu3 N10 H10D 110.0 . .
H10C N10 H10D 108.4 . .
C11 N11 H11C 120.0 . .
C11 N11 H11D 120.0 . .
H11C N11 H11D 120.0 . .
C12 N12 H12C 120.0 . .
C12 N12 H12D 120.0 . .
H12C N12 H12D 120.0 . .
N1 C1 C2 106.7(14) . .
N1 C1 H1A 110.4 . .
C2 C1 H1A 110.4 . .
N1 C1 H1B 110.4 . .
C2 C1 H1B 110.4 . .
H1A C1 H1B 108.6 . .
N2 C2 C1 107.9(14) . .
N2 C2 H2A 110.1 . .
C1 C2 H2A 110.1 . .
N2 C2 H2B 110.1 . .
C1 C2 H2B 110.1 . .
H2A C2 H2B 108.4 . .
N3 C3 C4 107.4(16) . .
N3 C3 H3A 110.2 . .
C4 C3 H3A 110.2 . .
N3 C3 H3B 110.2 . .
C4 C3 H3B 110.2 . .
H3A C3 H3B 108.5 . .
N4 C4 C3 109.9(18) . .
N4 C4 H4A 109.7 . .
C3 C4 H4A 109.7 . .
N4 C4 H4B 109.7 . .
C3 C4 H4B 109.7 . .
H4A C4 H4B 108.2 . .
C6 C5 N5 113(2) . .
C6 C5 H5A 108.9 . .
N5 C5 H5A 108.9 . .
C6 C5 H5B 108.9 . .
N5 C5 H5B 108.9 . .
H5A C5 H5B 107.7 . .
C5 C6 N6 120(2) . .
C5 C6 H6A 107.4 . .
N6 C6 H6A 107.4 . .
C5 C6 H6B 107.4 . .
N6 C6 H6B 107.4 . .
H6A C6 H6B 106.9 . .
N7 C7 C8 109.3(17) . .
N7 C7 H7A 109.8 . .
C8 C7 H7A 109.8 . .
N7 C7 H7B 109.8 . .
C8 C7 H7B 109.8 . .
H7A C7 H7B 108.3 . .
N8 C8 C7 107.1(17) . .
N8 C8 H8A 110.3 . .
C7 C8 H8A 110.3 . .
N8 C8 H8B 110.3 . .
C7 C8 H8B 110.3 . .
H8A C8 H8B 108.6 . .
C10 C9 N9 115(2) . .
C10 C9 H9A 108.6 . .
N9 C9 H9A 108.6 . .
C10 C9 H9B 108.6 . .
N9 C9 H9B 108.6 . .
H9A C9 H9B 107.6 . .
C9 C10 N10 116(2) . .
C9 C10 H10A 108.3 . .
N10 C10 H10A 108.3 . .
C9 C10 H10B 108.3 . .
N10 C10 H10B 108.3 . .
H10A C10 H10B 107.4 . .
C12 C11 N11 109.1(16) . .
C12 C11 H11A 109.9 . .
N11 C11 H11A 109.9 . .
C12 C11 H11B 109.9 . .
N11 C11 H11B 109.9 . .
H11A C11 H11B 108.3 . .
C11 C12 N12 110.6(17) . .
C11 C12 H12A 109.5 . .
N12 C12 H12A 109.5 . .
C11 C12 H12B 109.5 . .
N12 C12 H12B 109.5 . .
H12A C12 H12B 108.1 . .
C13 N13 H13C 120.0 . .
C13 N13 H13D 120.0 . .
H13C N13 H13D 120.0 . .
C14 N14 H14C 120.0 . .
C14 N14 H14D 120.0 . .
H14C N14 H14D 120.0 . .
N13 C13 C14 108.4 . .
N13 C13 H13A 110.0 . .
C14 C13 H13A 110.0 . .
N13 C13 H13B 110.0 . .
C14 C13 H13B 110.0 . .
H13A C13 H13B 108.4 . .
C13 C14 N14 107.4 . .
C13 C14 H14A 110.2 . .
N14 C14 H14A 110.2 . .
C13 C14 H14B 110.2 . .
N14 C14 H14B 110.2 . .
H14A C14 H14B 108.5 . .

loop_
_geom_bond_atom_site_label_1
_geom_bond_atom_site_label_2
_geom_bond_distance
_geom_bond_site_symmetry_2
W1 O1 1.725(11) .
W1 O14 1.887(11) .
W1 O23 1.903(10) .
W1 O33 1.929(10) .
W1 O16 1.947(10) .
W1 O36 2.316(10) .
W1 K1 3.7843(8) .
W2 O2 1.718(11) .
W2 O17 1.759(10) .
W2 O32 1.894(11) .
W2 O14 1.996(11) .
W2 O15 2.077(11) .
W2 O36 2.350(10) .
W3 O3 1.725(11) .
W3 O15 1.822(11) .
W3 O22 1.880(11) .
W3 O16 1.936(10) .
W3 O20 1.961(10) .
W3 O36 2.412(10) .
W3 K1 3.7916(8) .
W4 O4 1.703(10) .
W4 O27 1.737(11) .
W4 O32 1.947(11) .
W4 O35 1.952(11) .
W4 O19 2.084(10) .
W4 O37 2.354(9) .
W5 O5 1.723(11) .
W5 O19 1.815(11) .
W5 O22 1.920(11) .
W5 O24 1.924(10) .
W5 O29 1.940(11) .
W5 O37 2.410(10) .
W6 O6 1.702(10) .
W6 O21 1.879(10) .
W6 O35 1.902(11) .
W6 O34 1.903(10) .
W6 O24 1.925(10) .
W6 O37 2.326(10) .
W7 O7 1.709(12) .
W7 O20 1.894(11) .
W7 O18 1.898(10) .
W7 O29 1.912(11) .
W7 O31 1.916(10) .
W7 O38 2.321(10) .
W7 K1 3.7391(8) .
W8 O8 1.700(11) .
W8 O25 1.823(10) .
W8 O34 1.919(10) .
W8 O30 1.963(10) .
W8 O31 1.995(11) .
W8 O38 2.337(9) .
W9 O9 1.728(11) .
W9 O28 1.822(11) .
W9 O30 1.901(11) .
W9 O33 1.908(10) .
W9 O18 1.986(11) .
W9 O38 2.354(9) .
W9 K1 3.8241(9) .
W10 O12 1.752(10) .
W10 O10 1.755(10) .
W10 O26 1.948(10) .
W10 O21 1.959(10) .
W10 O25 2.093(10) .
W10 O39 2.265(10) .
W11 O11 1.746(10) .
W11 O13 1.761(10) .
W11 O26 1.918(10) .
W11 O23 1.920(10) .
W11 O28 2.084(11) .
W11 O39 2.224(10) .
W12 O40 1.684(12) .
W12 O74 1.887(10) .
W12 O72 1.903(10) .
W12 O65 1.909(10) .
W12 O62 1.926(11) .
W12 O75 2.325(10) .
W13 O56 1.724(11) .
W13 O41 1.744(11) .
W13 O68 1.894(11) .
W13 O74 1.989(10) .
W13 O67 2.094(11) .
W13 O75 2.368(10) .
W14 O42 1.730(12) .
W14 O67 1.835(11) .
W14 O58 1.894(13) .
W14 O62 1.944(12) .
W14 O60 1.946(11) .
W14 O75 2.385(10) .
W15 O43 1.700(11) .
W15 O70 1.748(10) .
W15 O68 1.941(12) .
W15 O64 1.945(12) .
W15 O54 2.059(12) .
W15 O76 2.359(11) .
W16 O44 1.725(14) .
W16 O54 1.856(12) .
W16 O58 1.916(13) .
W16 O57 1.941(13) .
W16 O66 1.956(12) .
W16 O76 2.395(11) .
W17 O45 1.714(13) .
W17 O61 1.878(11) .
W17 O64 1.887(12) .
W17 O57 1.918(12) .
W17 O59 1.920(11) .
W17 O76 2.316(12) .
W18 O46 1.733(11) .
W18 O66 1.877(12) .
W18 O60 1.891(11) .
W18 O55 1.901(12) .
W18 O53 1.900(11) .
W18 O77 2.323(10) .
W19 O47 1.726(12) .
W19 O63 1.823(11) .
W19 O59 1.904(11) .
W19 O71 1.940(12) .
W19 O55 1.989(12) .
W19 O77 2.367(10) .
W20 O48 1.706(11) .
W20 O73 1.818(10) .
W20 O65 1.921(11) .
W20 O71 1.933(11) .
W20 O53 1.965(10) .
W20 O77 2.343(11) .
W21 O49 1.738(11) .
W21 O51 1.764(10) .
W21 O52 1.924(10) .
W21 O61 1.939(10) .
W21 O63 2.104(11) .
W21 O78 2.239(10) .
W22 O50 1.715(10) .
W22 O69 1.772(9) .
W22 O72 1.902(10) .
W22 O52 1.955(10) .
W22 O73 2.122(10) .
W22 O78 2.215(9) .
Tb1 O17 2.358(10) .
Tb1 O56 2.368(11) .
Tb1 O70 2.374(10) .
Tb1 O13 2.388(10) .
Tb1 O27 2.397(11) .
Tb1 O12 2.401(10) .
Tb1 O69 2.403(9) .
Tb1 O51 2.435(10) .
Cu1 N1 1.975(13) .
Cu1 N1 1.975(13) 3_567
Cu1 N2 2.004(13) .
Cu1 N2 2.004(13) 3_567
Cu2 N6 1.969(17) .
Cu2 N3 1.983(15) .
Cu2 N5 2.000(16) .
Cu2 N4 2.041(15) .
Cu3 N7 1.975(15) .
Cu3 N9 1.979(18) .
Cu3 N10 1.987(18) .
Cu3 N8 1.995(17) .
K1 O20 2.805(10) .
K1 O20 2.805(10) 3_557
K1 O16 2.809(10) 3_557
K1 O16 2.809(10) .
K1 O33 2.829(11) 3_557
K1 O33 2.829(11) .
K1 O18 2.832(11) 3_557
K1 O18 2.832(11) .
K1 W7 3.7391(8) 3_557
K1 W1 3.7843(8) 3_557
Si1 O39 1.607(11) .
Si1 O36 1.626(10) .
Si1 O37 1.628(10) .
Si1 O38 1.637(10) .
Si2 O78 1.619(10) .
Si2 O75 1.624(11) .
Si2 O76 1.628(11) .
Si2 O77 1.633(10) .
N1 C1 1.46(2) .
N1 H1C 0.9000 .
N1 H1D 0.9000 .
N2 C2 1.50(2) .
N2 H2C 0.9000 .
N2 H2D 0.9000 .
N3 C3 1.46(2) .
N3 H3C 0.9000 .
N3 H3D 0.9000 .
N4 C4 1.45(3) .
N4 H4C 0.9000 .
N4 H4D 0.9000 .
N5 C5 1.52(3) .
N5 H5C 0.9000 .
N5 H5D 0.9000 .
N6 C6 1.44(3) .
N6 H6C 0.9000 .
N6 H6D 0.9000 .
N7 C7 1.47(2) .
N7 H7C 0.9000 .
N7 H7D 0.9000 .
N8 C8 1.44(3) .
N8 H8C 0.9000 .
N8 H8D 0.9000 .
N9 C9 1.43(3) .
N9 H9C 0.9000 .
N9 H9D 0.9000 .
N10 C10 1.45(3) .
N10 H10C 0.9000 .
N10 H10D 0.9000 .
N11 C11 1.49(2) .
N11 H11C 0.8600 .
N11 H11D 0.8600 .
N12 C12 1.50(2) .
N12 H12C 0.8600 .
N12 H12D 0.8600 .
C1 C2 1.54(2) .
C1 H1A 0.9700 .
C1 H1B 0.9700 .
C2 H2A 0.9700 .
C2 H2B 0.9700 .
C3 C4 1.49(2) .
C3 H3A 0.9700 .
C3 H3B 0.9700 .
C4 H4A 0.9700 .
C4 H4B 0.9700 .
C5 C6 1.39(3) .
C5 H5A 0.9700 .
C5 H5B 0.9700 .
C6 H6A 0.9700 .
C6 H6B 0.9700 .
C7 C8 1.51(3) .
C7 H7A 0.9700 .
C7 H7B 0.9700 .
C8 H8A 0.9700 .
C8 H8B 0.9700 .
C9 C10 1.37(3) .
C9 H9A 0.9700 .
C9 H9B 0.9700 .
C10 H10A 0.9700 .
C10 H10B 0.9700 .
C11 C12 1.48(3) .
C11 H11A 0.9700 .
C11 H11B 0.9700 .
C12 H12A 0.9700 .
C12 H12B 0.9700 .
N13 C13 1.476(13) .
N13 H13C 0.8600 .
N13 H13D 0.8600 .
N14 C14 1.497(13) .
N14 H14C 0.8600 .
N14 H14D 0.8600 .
C13 C14 1.495(13) .
C13 H13A 0.9700 .
C13 H13B 0.9700 .
C14 H14A 0.9700 .
C14 H14B 0.9700 .
O5W O13W 0.85(5) .
O15W O16W 1.56(10) .
